data_1555259
loop_
_publ_author_name
'Cui, Peng'
'McMahon, David P.'
'Spackman, Peter R.'
'Alston, Ben M.'
'Little, Marc A.'
'Day, Graeme M.'
'Cooper, Andrew I.'

_publ_section_title
;
 Mining predicted crystal structure landscapes with high throughput
 crystallisation: old molecules, new insights
;
_journal_issue 43
_journal_name_full 'Chemical Science'
_journal_page_first 9988
_journal_paper_doi 10.1039/C9SC02832C
_journal_volume 10
_journal_year 2019
_chemical_formula_moiety 'C14 H20 O8, 8.75(O)'
_chemical_formula_sum 'C14 H20 O16.75'
_chemical_formula_weight 456.30
_space_group_crystal_system cubic
_space_group_IT_number 201
_space_group_name_Hall '-P 2ab 2bc 3'
_space_group_name_H-M_alt 'P n -3 :2'
_atom_sites_solution_hydrogens geom
_atom_sites_solution_primary dual
_audit_creation_date 2019-05-07
_audit_creation_method
;
Olex2 1.2
(compiled 2018.05.29 svn.r3508 for OlexSys, GUI svn.r5506)
;
_audit_update_record
;
2019-05-10 deposited with the CCDC.	2019-08-20 downloaded from the CCDC.
;
_cell_angle_alpha 90
_cell_angle_beta 90
_cell_angle_gamma 90
_cell_formula_units_Z 2
_cell_length_a 11.4074(5)
_cell_length_b 11.4074(5)
_cell_length_c 11.4074(5)
_cell_measurement_reflns_used 6150
_cell_measurement_temperature 200
_cell_measurement_theta_max 29.768
_cell_measurement_theta_min 2.525
_cell_volume 1484.43(11)
_computing_cell_refinement 'SAINT v8.34A (Bruker, 2013)'
_computing_data_collection 'CrystalClear-SM Expert 2.0 r7 (Rigaku, 2011)'
_computing_data_reduction 'SAINT v8.34A (Bruker, 2013)'
_computing_molecular_graphics 'Olex2 (Dolomanov et al., 2009)'
_computing_publication_material 'Olex2 (Dolomanov et al., 2009)'
_computing_structure_refinement 'XL (Sheldrick, 2008)'
_computing_structure_solution 'ShelXT (Sheldrick, 2015)'
_diffrn_ambient_temperature 200
_diffrn_detector CCD
_diffrn_detector_area_resol_mean 28.5714
_diffrn_detector_type 'Rigaku Saturn724+'
_diffrn_measured_fraction_theta_full 1.000
_diffrn_measured_fraction_theta_max 1.000
_diffrn_measurement_device 'AFC12 (Right): Kappa 3 circle'
_diffrn_measurement_device_type 'Rigaku Saturn724+ (2x2 bin mode)'
_diffrn_measurement_method 'profile data from \w-scans'
_diffrn_measurement_specimen_support 'Mitegen 50um'
_diffrn_radiation_collimation 0.3
_diffrn_radiation_monochromator Confocal
_diffrn_radiation_probe x-ray
_diffrn_radiation_type MoK\a
_diffrn_radiation_wavelength 0.71073
_diffrn_reflns_av_R_equivalents 0.0579
_diffrn_reflns_av_unetI/netI 0.0236
_diffrn_reflns_Laue_measured_fraction_full 1.000
_diffrn_reflns_Laue_measured_fraction_max 1.000
_diffrn_reflns_limit_h_max 16
_diffrn_reflns_limit_h_min -12
_diffrn_reflns_limit_k_max 16
_diffrn_reflns_limit_k_min -16
_diffrn_reflns_limit_l_max 14
_diffrn_reflns_limit_l_min -16
_diffrn_reflns_number 15739
_diffrn_reflns_point_group_measured_fraction_full 1.000
_diffrn_reflns_point_group_measured_fraction_max 1.000
_diffrn_reflns_theta_full 25.242
_diffrn_reflns_theta_max 30.472
_diffrn_reflns_theta_min 1.785
_diffrn_source 'Rotating Anode'
_diffrn_source_current 24.0
_diffrn_source_power 1.2
_diffrn_source_target Mo
_diffrn_source_type 'Rotating Anode'
_diffrn_source_voltage 50.0
_diffrn_standards_number 0
_exptl_absorpt_coefficient_mu 0.097
_exptl_absorpt_correction_T_max 0.7461
_exptl_absorpt_correction_T_min 0.4751
_exptl_absorpt_correction_type multi-scan
_exptl_crystal_colour colourless
_exptl_crystal_colour_primary colourless
_exptl_crystal_density_diffrn 1.021
_exptl_crystal_description prism
_exptl_crystal_F_000 476
_exptl_crystal_size_max 0.397
_exptl_crystal_size_mid 0.385
_exptl_crystal_size_min 0.379
_refine_diff_density_max 0.338
_refine_diff_density_min -0.420
_refine_diff_density_rms 0.110
_refine_ls_extinction_method none
_refine_ls_goodness_of_fit_ref 1.196
_refine_ls_hydrogen_treatment constr
_refine_ls_matrix_type full
_refine_ls_number_parameters 76
_refine_ls_number_reflns 761
_refine_ls_number_restraints 36
_refine_ls_restrained_S_all 1.271
_refine_ls_R_factor_all 0.0928
_refine_ls_R_factor_gt 0.0859
_refine_ls_shift/su_max 0.000
_refine_ls_shift/su_mean 0.000
_refine_ls_structure_factor_coef Fsqd
_refine_ls_weighting_details 'w=1/[\s^2^(Fo^2^)+(0.1422P)^2^+0.1067P] where P=(Fo^2^+2Fc^2^)/3'
_refine_ls_weighting_scheme calc
_refine_ls_wR_factor_gt 0.2151
_refine_ls_wR_factor_ref 0.2255
_reflns_Friedel_coverage 0.000
_reflns_number_gt 656
_reflns_number_total 761
_reflns_threshold_expression 'I > 2\s(I)'
_cod_data_source_file c9sc02832c2.cif
_cod_data_source_block ADTA_2-27_THF_oX_100K_2-fold_publ
_cod_original_cell_volume 1484.4(2)
_cod_original_sg_symbol_H-M 'P n -3'
_cod_database_code 1555259
_shelx_shelxl_version_number 2014/7
_shelx_space_group_comment
;
The symmetry employed for this shelxl refinement is uniquely defined
by the following loop, which should always be used as a source of
symmetry information in preference to the above space-group names.
They are only intended as comments.
;
_shelx_estimated_absorpt_t_max 0.964
_shelx_estimated_absorpt_t_min 0.963
_olex2_refinement_description
;
1. Twinned data refinement
 Scales: 0.506(13)
 0.494(13)
2. Fixed Uiso
 At 1.2 times of:
  All C(H,H) groups
 At 1.5 times of:
  All O(H) groups
3. Restrained distances
 H1-H2_$1
 2.1 with sigma of 0.04
 H2-H1_$2
 2.1 with sigma of 0.04
4. Restrained planarity
 H2_$1, O2_$1, C3, O1, H1
 with sigma of 0.001
 H2, O2, C3, O1_$2, H1_$2
 with sigma of 0.001
5. Uiso/Uaniso restraints and constraints
Uanis(O5S) \\sim Ueq, Uanis(O4S) \\sim Ueq, Uanis(O2S) \\sim Ueq, Uanis(O3S)
\\sim Ueq, Uanis(O1S) \\sim Ueq: with sigma of 0.01 and sigma for terminal
atoms of 0.02
6. Others
 Fixed Sof: O1(0.33333) H1(0.33333) O2(0.33333) H2(0.33333) H1A(0.5) H1B(0.5)
 O1S(0.125) O2S(0.125) O3S(0.125) O4S(0.25) O5S(0.04167) O6S(0.0625)
7.a Secondary CH2 refined with riding coordinates:
 C1(H1A,H1B)
7.b Idealised tetrahedral OH refined as rotating group:
 O1(H1), O2(H2)
;
_olex2_submission_special_instructions 'No special instructions were received'

loop_
_space_group_symop_operation_xyz
'x, y, z'
'-x+1/2, -y+1/2, z'
'-x+1/2, y, -z+1/2'
'x, -y+1/2, -z+1/2'
'z, x, y'
'z, -x+1/2, -y+1/2'
'-z+1/2, -x+1/2, y'
'-z+1/2, x, -y+1/2'
'y, z, x'
'-y+1/2, z, -x+1/2'
'y, -z+1/2, -x+1/2'
'-y+1/2, -z+1/2, x'
'-x, -y, -z'
'x-1/2, y-1/2, -z'
'x-1/2, -y, z-1/2'
'-x, y-1/2, z-1/2'
'-z, -x, -y'
'-z, x-1/2, y-1/2'
'z-1/2, x-1/2, -y'
'z-1/2, -x, y-1/2'
'-y, -z, -x'
'y-1/2, -z, x-1/2'
'-y, z-1/2, x-1/2'
'y-1/2, z-1/2, -x'

loop_
_atom_site_label
_atom_site_type_symbol
_atom_site_fract_x
_atom_site_fract_y
_atom_site_fract_z
_atom_site_U_iso_or_equiv
_atom_site_adp_type
_atom_site_occupancy
_atom_site_site_symmetry_order
_atom_site_calc_flag
_atom_site_refinement_flags_posn
_atom_site_refinement_flags_adp
_atom_site_refinement_flags_occupancy
_atom_site_disorder_assembly
_atom_site_disorder_group
O1 O 0.6142(7) 0.5875(7) 0.4913(4) 0.073(2) Uani 0.3333 1 d . . . A 1
H1 H 0.5647 0.5420 0.4612 0.110 Uiso 0.3333 1 calc DGR . . A 1
O2 O 0.5430(8) 0.6449(5) 0.5151(7) 0.101(4) Uani 0.3333 1 d . . . A 2
H2 H 0.5031 0.5952 0.4781 0.151 Uiso 0.3333 1 calc DGR . . A 2
C1 C 0.7500 0.7500 0.59417(12) 0.0307(5) Uani 1 2 d S T P . .
H1A H 0.7997 0.7003 0.5433 0.037 Uiso 0.5 1 calc R . . . .
H1B H 0.7003 0.7997 0.5433 0.037 Uiso 0.5 1 calc R . . . .
C2 C 0.67231(8) 0.67231(8) 0.67231(8) 0.0289(5) Uani 1 3 d S T P . .
C3 C 0.59580(9) 0.59580(9) 0.59580(9) 0.0339(5) Uani 1 3 d S T P . .
O1S O 0.357(4) 0.811(4) 0.460(4) 0.142(13) Uani 0.125 1 d . U . B 5
O2S O 0.420(3) 0.854(2) 0.429(3) 0.093(7) Uani 0.125 1 d . U . C 3
O3S O 0.389(3) 0.868(3) 0.4776(19) 0.078(6) Uani 0.125 1 d . U . D 4
O4S O 0.5146(14) 0.9500(11) 0.4279(11) 0.101(4) Uani 0.25 1 d . U . . 2
O5S O 0.5000 1.0000 0.5000 0.092(6) Uani 0.25 6 d S TU P E 1
O6S O 0.7500 0.881(4) 0.2500 0.26(4) Uani 0.125 2 d S T P F 6

loop_
_atom_site_aniso_label
_atom_site_aniso_U_11
_atom_site_aniso_U_22
_atom_site_aniso_U_33
_atom_site_aniso_U_23
_atom_site_aniso_U_13
_atom_site_aniso_U_12
O1 0.100(5) 0.087(5) 0.0327(17) -0.021(2) 0.017(3) -0.060(4)
O2 0.158(9) 0.049(2) 0.095(5) 0.025(3) -0.100(6) -0.033(4)
C1 0.0290(9) 0.0361(11) 0.0269(7) 0.000 0.000 -0.0018(5)
C2 0.0289(5) 0.0289(5) 0.0289(5) -0.0022(3) -0.0022(3) -0.0022(3)
C3 0.0339(5) 0.0339(5) 0.0339(5) -0.0029(3) -0.0029(3) -0.0029(3)
O1S 0.15(2) 0.125(18) 0.15(2) 0.032(15) -0.024(15) 0.066(15)
O2S 0.094(13) 0.105(13) 0.080(13) 0.045(12) -0.004(9) 0.017(12)
O3S 0.092(13) 0.089(13) 0.055(10) 0.015(9) -0.014(10) 0.026(11)
O4S 0.087(7) 0.098(7) 0.119(8) 0.062(6) -0.021(7) 0.003(6)
O5S 0.092(6) 0.092(6) 0.092(6) 0.023(5) -0.023(5) 0.023(5)
O6S 0.59(13) 0.15(3) 0.047(13) 0.000 -0.06(4) 0.000

loop_
_atom_type_symbol
_atom_type_description
_atom_type_scat_dispersion_real
_atom_type_scat_dispersion_imag
_atom_type_scat_source
C C 0.0033 0.0016 'International Tables Vol C Tables 4.2.6.8 and 6.1.1.4'
H H 0.0000 0.0000 'International Tables Vol C Tables 4.2.6.8 and 6.1.1.4'
O O 0.0106 0.0060 'International Tables Vol C Tables 4.2.6.8 and 6.1.1.4'

loop_
_geom_angle_atom_site_label_1
_geom_angle_atom_site_label_2
_geom_angle_atom_site_label_3
_geom_angle
_geom_angle_site_symmetry_1
_geom_angle_site_symmetry_3
C3 O1 H1 109.5 . .
C3 O2 H2 109.5 . .
H1A C1 H1B 108.3 . .
C2 C1 H1A 109.8 2_665 .
C2 C1 H1A 109.8 . .
C2 C1 H1B 109.8 2_665 .
C2 C1 H1B 109.8 . .
C2 C1 C2 109.16(13) 2_665 .
C1 C2 C1 109.63(7) . 9
C1 C2 C1 109.63(7) . 5
C1 C2 C1 109.63(7) 9 5
C3 C2 C1 109.32(7) . 5
C3 C2 C1 109.32(7) . .
C3 C2 C1 109.32(7) . 9
O1 C3 O1 96.1(3) 9 .
O1 C3 O1 96.1(3) . 5
O1 C3 O1 96.1(3) 9 5
O1 C3 C2 120.8(2) . .
O1 C3 C2 120.8(2) 5 .
O1 C3 C2 120.8(2) 9 .
O2 C3 O2 101.3(3) . 5
O2 C3 O2 101.3(3) 5 9
O2 C3 O2 101.3(3) . 9
O2 C3 C2 116.8(2) . .
O2 C3 C2 116.8(2) 9 .
O2 C3 C2 116.8(2) 5 .
O4S O4S O4S 119.1(5) 18_665 24_566
O4S O4S O4S 30.5(2) 24_566 6_566
O4S O4S O4S 90.002(5) 18_665 6_566
O4S O4S O4S 30.5(2) 18_665 12_665
O4S O4S O4S 60.001(4) 12_665 6_566
O4S O4S O4S 90.002(2) 24_566 12_665

loop_
_geom_bond_atom_site_label_1
_geom_bond_atom_site_label_2
_geom_bond_distance
_geom_bond_site_symmetry_2
O1 H1 0.8400 .
O1 C3 1.215(5) .
O2 H2 0.8400 .
O2 C3 1.235(5) .
C1 H1A 0.9900 .
C1 H1B 0.9900 .
C1 C2 1.5380(10) .
C1 C2 1.5380(10) 2_665
C2 C1 1.5380(10) 5
C2 C1 1.5380(10) 9
C2 C3 1.512(2) .
C3 O1 1.215(5) 5
C3 O1 1.215(5) 9
C3 O2 1.235(5) 5
C3 O2 1.235(5) 9
O4S O4S 1.019(14) 18_665
O4S O4S 1.76(2) 12_665
O4S O4S 1.76(2) 6_566
O4S O4S 1.019(14) 24_566

loop_
_twin_individual_id
_twin_individual_mass_fraction_refined
1 0.506(13)
2 0.494(13)
